data_2204850
loop_
_publ_author_name
'Nika, Wassiliki'
'Pantenburg, Ingo'
'Meyer, Gerd'

_publ_section_title
;
 Poly[[[triaquaerbium(III)]-\m~3~-succinato] chloride dihydrate]
;
_journal_issue 1
_journal_name_full 'Acta Crystallographica Section E'
_journal_page_first m138
_journal_page_last m140
_journal_paper_doi 10.1107/S1600536804032635
_journal_volume 61
_journal_year 2005
_chemical_formula_iupac '[Er (C4 H4 O4) (H2 O)3] Cl , 2H2 O'
_chemical_formula_moiety 'C4 H10 Er O7 + , Cl - , 2 H2 O'
_chemical_formula_sum 'C4 H14 Cl Er O9'
_chemical_formula_weight 408.86
_chemical_name_common
;
Poly[[[triaquaerbium(III)]-\m~3~-succinato] chloride dihydrate]
;
_chemical_name_systematic
;
Poly[[[triaquaerbium(III)]-\m~3~-succinato] chloride dihydrate]
;
_space_group_IT_number 15
_symmetry_cell_setting monoclinic
_symmetry_space_group_name_Hall '-C 2yc'
_symmetry_space_group_name_H-M 'C 1 2/c 1'
_atom_sites_solution_hydrogens geom
_atom_sites_solution_primary direct
_atom_sites_solution_secondary difmap
_audit_creation_method SHELXL97
_cell_angle_alpha 90
_cell_angle_beta 109.954(17)
_cell_angle_gamma 90
_cell_formula_units_Z 4
_cell_length_a 13.047(2)
_cell_length_b 11.6893(14)
_cell_length_c 7.8244(12)
_cell_measurement_reflns_used 5000
_cell_measurement_temperature 293(2)
_cell_measurement_theta_max 28.04
_cell_measurement_theta_min 2.41
_cell_volume 1121.7(3)
_computing_cell_refinement 'IPDS program system'
_computing_data_collection 'IPDS program system (Stoe & Cie, 1996)'
_computing_data_reduction 'IPDS program system'
_computing_molecular_graphics 'DIAMOND (Brandenburg, 1996)'
_computing_publication_material 'CIF-Editor (Wieczorrek, 2004)'
_computing_structure_refinement 'SHELXL97 (Sheldrick, 1997)'
_computing_structure_solution 'SIR92 (Altomare <i>et al.</i>, 1997)'
_diffrn_ambient_temperature 293(2)
_diffrn_measured_fraction_theta_full 0.984
_diffrn_measured_fraction_theta_max 0.984
_diffrn_measurement_device_type 'Stoe IPDS I'
_diffrn_measurement_method \f
_diffrn_radiation_monochromator graphite
_diffrn_radiation_source 'fine-focus sealed tube'
_diffrn_radiation_type MoK\a
_diffrn_radiation_wavelength 0.71073
_diffrn_reflns_av_R_equivalents 0.0394
_diffrn_reflns_av_sigmaI/netI 0.0252
_diffrn_reflns_limit_h_max 17
_diffrn_reflns_limit_h_min -17
_diffrn_reflns_limit_k_max 15
_diffrn_reflns_limit_k_min -15
_diffrn_reflns_limit_l_max 10
_diffrn_reflns_limit_l_min -10
_diffrn_reflns_number 6684
_diffrn_reflns_theta_full 28.04
_diffrn_reflns_theta_max 28.04
_diffrn_reflns_theta_min 2.41
_diffrn_standards_interval_count 0
_diffrn_standards_number 0
_exptl_absorpt_coefficient_mu 7.748
_exptl_absorpt_correction_T_max 0.370
_exptl_absorpt_correction_T_min 0.308
_exptl_absorpt_correction_type numerical
_exptl_absorpt_process_details
;[X-RED (Stoe & Cie, 2001); crystal shape optimized by X-SHAPE (Stoe &
Cie,  1999)]
;
_exptl_crystal_colour 'light pink'
_exptl_crystal_density_diffrn 2.421
_exptl_crystal_density_meas ?
_exptl_crystal_density_method .
_exptl_crystal_description block
_exptl_crystal_F_000 780
_exptl_crystal_size_max 0.2
_exptl_crystal_size_mid 0.15
_exptl_crystal_size_min 0.1
_refine_diff_density_max 1.076
_refine_diff_density_min -0.771
_refine_ls_extinction_coef 0.0022(2)
_refine_ls_extinction_expression Fc^*^=kFc[1+0.001xFc^2^\l^3^/sin(2\q)]^-1/4^
_refine_ls_extinction_method 'SHELXL97 (Sheldrick, 1997)'
_refine_ls_goodness_of_fit_ref 1.118
_refine_ls_hydrogen_treatment mixed
_refine_ls_matrix_type full
_refine_ls_number_parameters 92
_refine_ls_number_reflns 1348
_refine_ls_number_restraints 5
_refine_ls_restrained_S_all 1.116
_refine_ls_R_factor_all 0.0237
_refine_ls_R_factor_gt 0.0202
_refine_ls_shift/su_max 0.001
_refine_ls_shift/su_mean 0.000
_refine_ls_structure_factor_coef Fsqd
_refine_ls_weighting_details 'calc w = 1/[\s^2^(Fo^2^)+(0.0329P)^2^] where P=(Fo^2^+2Fc^2^)/3'
_refine_ls_weighting_scheme calc
_refine_ls_wR_factor_gt 0.0504
_refine_ls_wR_factor_ref 0.0511
_reflns_number_gt 1234
_reflns_number_total 1348
_reflns_threshold_expression I>2\s(I)
_cod_data_source_file cf6390.cif
_cod_data_source_block I
_cod_original_cell_volume 1121.6(3)
_cod_original_sg_symbol_H-M 'C 2/c'
_cod_database_code 2204850
_cod_database_fobs_code 2204850

loop_
_symmetry_equiv_pos_as_xyz
'x, y, z'
'-x, y, -z+1/2'
'x+1/2, y+1/2, z'
'-x+1/2, y+1/2, -z+1/2'
'-x, -y, -z'
'x, -y, z-1/2'
'-x+1/2, -y+1/2, -z'
'x+1/2, -y+1/2, z-1/2'

loop_
_atom_site_label
_atom_site_fract_x
_atom_site_fract_y
_atom_site_fract_z
_atom_site_U_iso_or_equiv
_atom_site_adp_type
_atom_site_calc_flag
_atom_site_refinement_flags
_atom_site_occupancy
_atom_site_type_symbol
Er1 1.0000 0.055401(19) 0.7500 0.01014(10) Uani d S 1 Er
C1 1.1357(3) -0.1338(3) 0.9504(5) 0.0117(7) Uani d . 1 C
O11 1.1311(2) -0.0985(2) 0.7967(4) 0.0190(6) Uani d . 1 O
O12 1.0729(2) -0.0890(2) 1.0270(4) 0.0168(5) Uani d . 1 O
C2 1.2164(3) -0.2242(3) 1.0525(5) 0.0161(7) Uani d . 1 C
H2A 1.1768 -0.2851 1.0869 0.042(12) Uiso calc R 1 H
H2B 1.2656 -0.1905 1.1636 0.042(12) Uiso calc R 1 H
O2 1.0000 0.2559(4) 0.7500 0.0296(11) Uani d SD 1 O
O3 0.8403(3) 0.1303(3) 0.5313(4) 0.0209(6) Uani d D 1 O
O4 0.6308(3) 0.0783(4) 0.4887(6) 0.0393(9) Uani d D 1 O
Cl1 1.0000 -0.37771(16) 0.7500 0.0386(4) Uani d S 1 Cl
H3 1.047(3) 0.298(4) 0.815(6) 0.019(12) Uiso d D 1 H
H4 0.605(6) 0.085(6) 0.570(8) 0.05(2) Uiso d D 1 H
H5 0.602(6) 0.021(4) 0.433(10) 0.06(2) Uiso d D 1 H
H6 0.831(5) 0.126(6) 0.423(3) 0.040(18) Uiso d D 1 H
H7 0.780(2) 0.116(4) 0.532(7) 0.018(12) Uiso d D 1 H

loop_
_atom_site_aniso_label
_atom_site_aniso_U_11
_atom_site_aniso_U_22
_atom_site_aniso_U_33
_atom_site_aniso_U_12
_atom_site_aniso_U_13
_atom_site_aniso_U_23
Er1 0.01051(13) 0.01088(13) 0.01024(14) 0.000 0.00511(8) 0.000
C1 0.0109(17) 0.0129(15) 0.0122(18) 0.0037(12) 0.0050(14) 0.0001(12)
O11 0.0229(15) 0.0229(13) 0.0131(14) 0.0069(11) 0.0087(11) 0.0035(11)
O12 0.0162(14) 0.0175(12) 0.0189(15) 0.0059(10) 0.0088(11) 0.0001(10)
C2 0.0162(18) 0.0189(17) 0.0140(19) 0.0089(14) 0.0062(15) 0.0046(14)
O2 0.029(2) 0.018(2) 0.030(3) 0.000 -0.005(2) 0.000
O3 0.0182(15) 0.0269(14) 0.0179(16) 0.0030(12) 0.0067(12) -0.0003(11)
O4 0.0268(19) 0.047(2) 0.044(2) -0.0086(16) 0.0120(17) -0.0029(18)
Cl1 0.0345(9) 0.0371(9) 0.0430(11) 0.000 0.0117(8) 0.000

loop_
_atom_type_symbol
_atom_type_description
_atom_type_scat_dispersion_real
_atom_type_scat_dispersion_imag
_atom_type_scat_source
C C 0.0033 0.0016 'International Tables Vol C Tables 4.2.6.8 and 6.1.1.4'
H H 0.0000 0.0000 'International Tables Vol C Tables 4.2.6.8 and 6.1.1.4'
O O 0.0106 0.0060 'International Tables Vol C Tables 4.2.6.8 and 6.1.1.4'
Cl Cl 0.1484 0.1585 'International Tables Vol C Tables 4.2.6.8 and 6.1.1.4'
Er Er -0.2586 4.9576 'International Tables Vol C Tables 4.2.6.8 and 6.1.1.4'

loop_
_geom_angle_atom_site_label_1
_geom_angle_atom_site_label_2
_geom_angle_atom_site_label_3
_geom_angle_site_symmetry_1
_geom_angle_site_symmetry_3
_geom_angle
_geom_angle_publ_flag
O12 Er1 O12 6 5_757 160.26(14) no
O12 Er1 O2 6 . 80.13(7) no
O12 Er1 O2 5_757 . 80.13(7) no
O12 Er1 O3 6 2_756 89.73(10) no
O12 Er1 O3 5_757 2_756 82.99(11) no
O2 Er1 O3 . 2_756 68.29(8) no
O12 Er1 O3 6 . 82.99(10) no
O12 Er1 O3 5_757 . 89.73(10) no
O2 Er1 O3 . . 68.29(8) no
O3 Er1 O3 2_756 . 136.58(15) no
O12 Er1 O11 6 2_756 117.92(9) no
O12 Er1 O11 5_757 2_756 77.66(10) no
O2 Er1 O11 . 2_756 137.94(7) no
O3 Er1 O11 2_756 2_756 141.80(10) no
O3 Er1 O11 . 2_756 76.32(11) no
O12 Er1 O11 6 . 77.66(10) no
O12 Er1 O11 5_757 . 117.92(9) no
O2 Er1 O11 . . 137.94(7) no
O3 Er1 O11 2_756 . 76.32(11) no
O3 Er1 O11 . . 141.80(10) no
O11 Er1 O11 2_756 . 84.12(15) no
O12 Er1 O12 6 2_756 67.22(10) no
O12 Er1 O12 5_757 2_756 127.24(10) no
O2 Er1 O12 . 2_756 129.49(6) no
O3 Er1 O12 2_756 2_756 143.85(10) no
O3 Er1 O12 . 2_756 70.31(10) no
O11 Er1 O12 2_756 2_756 50.71(9) no
O11 Er1 O12 . 2_756 71.88(10) no
O12 Er1 O12 6 . 127.24(10) no
O12 Er1 O12 5_757 . 67.22(10) no
O2 Er1 O12 . . 129.49(6) no
O3 Er1 O12 2_756 . 70.31(10) no
O3 Er1 O12 . . 143.85(10) no
O11 Er1 O12 2_756 . 71.88(10) no
O11 Er1 O12 . . 50.71(9) no
O12 Er1 O12 2_756 . 101.03(12) no
O12 Er1 C1 6 2_756 93.08(10) no
O12 Er1 C1 5_757 2_756 101.83(10) no
O2 Er1 C1 . 2_756 139.00(7) no
O3 Er1 C1 2_756 2_756 152.60(10) no
O3 Er1 C1 . 2_756 70.76(11) no
O11 Er1 C1 2_756 2_756 24.84(10) no
O11 Er1 C1 . 2_756 77.69(10) no
O12 Er1 C1 2_756 2_756 25.89(9) no
O12 Er1 C1 . 2_756 86.55(10) no
O12 Er1 C1 6 . 101.83(10) no
O12 Er1 C1 5_757 . 93.08(10) no
O2 Er1 C1 . . 139.00(7) no
O3 Er1 C1 2_756 . 70.76(11) no
O3 Er1 C1 . . 152.60(10) no
O11 Er1 C1 2_756 . 77.69(10) no
O11 Er1 C1 . . 24.84(10) no
O12 Er1 C1 2_756 . 86.55(10) no
O12 Er1 C1 . . 25.89(9) no
C1 Er1 C1 2_756 . 82.00(14) no
O11 C1 O12 . . 119.1(3) yes
O11 C1 C2 . . 122.2(3) no
O12 C1 C2 . . 118.7(3) no
O11 C1 Er1 . . 54.27(18) no
O12 C1 Er1 . . 64.87(19) no
C2 C1 Er1 . . 173.7(3) no
C1 O11 Er1 . . 100.9(2) no
C1 O12 Er1 . 5_757 157.8(3) no
C1 O12 Er1 . . 89.2(2) no
Er1 O12 Er1 5_757 . 112.78(10) no
C1 C2 C2 . 7_747 114.8(4) yes
C1 C2 H2A . . 108.6 no
C2 C2 H2A 7_747 . 108.6 no
C1 C2 H2B . . 108.6 no
C2 C2 H2B 7_747 . 108.6 no
H2A C2 H2B . . 107.6 no
Er1 O2 H3 . . 127(4) no
Er1 O3 H6 . . 121(5) no
Er1 O3 H7 . . 123(4) no
H6 O3 H7 . . 101(6) no
H4 O4 H5 . . 105(8) no

loop_
_geom_bond_atom_site_label_1
_geom_bond_atom_site_label_2
_geom_bond_site_symmetry_2
_geom_bond_distance
_geom_bond_publ_flag
Er1 O12 6 2.289(3) yes
Er1 O12 5_757 2.289(3) no
Er1 O2 . 2.344(4) yes
Er1 O3 2_756 2.367(3) no
Er1 O3 . 2.367(3) yes
Er1 O11 2_756 2.423(3) no
Er1 O11 . 2.423(3) yes
Er1 O12 2_756 2.654(3) no
Er1 O12 . 2.654(3) yes
Er1 C1 2_756 2.931(3) no
Er1 C1 . 2.931(3) no
C1 O11 . 1.254(5) yes
C1 O12 . 1.280(4) yes
C1 C2 . 1.513(5) yes
O12 Er1 5_757 2.289(3) no
C2 C2 7_747 1.518(7) yes
C2 H2A . 0.970 no
C2 H2B . 0.970 no
O2 H3 . 0.809(19) no
O3 H6 . 0.82(2) no
O3 H7 . 0.80(2) no
O4 H4 . 0.81(2) no
O4 H5 . 0.81(2) no

loop_
_geom_hbond_atom_site_label_D
_geom_hbond_atom_site_label_H
_geom_hbond_atom_site_label_A
_geom_hbond_site_symmetry_A
_geom_hbond_distance_DH
_geom_hbond_distance_HA
_geom_hbond_distance_DA
_geom_hbond_angle_DHA
_geom_hbond_publ_flag
O2 H3 O4 8_556 0.809(19) 2.03(2) 2.825(5) 165(5) yes
O4 H4 Cl1 3_455 0.81(2) 2.32(3) 3.120(4) 167(8) yes
O4 H5 Cl1 7_646 0.81(2) 2.31(2) 3.118(4) 171(8) yes
O3 H6 O11 5_756 0.82(2) 1.97(3) 2.742(4) 157(7) yes
O3 H7 O4 . 0.80(2) 1.91(2) 2.707(5) 170(5) yes
